data_2205084
loop_
_publ_author_name
'Deng, Robert M. K.'
'Dillon, Keith B.'
'Goeta, Andr\'es E.'
'Thompson, Amber L.'

_publ_section_title
;
 1,1,3,3-Tetraphenyl-1,2,3-triphosphenium tetrachloroaluminate
 dichloromethane solvate
;
_journal_issue 2
_journal_name_full 'Acta Crystallographica Section E'
_journal_page_first m296
_journal_page_last m298
_journal_paper_doi 10.1107/S1600536805000656
_journal_volume 61
_journal_year 2005
_chemical_formula_iupac '(C27 H26 P3) [Al Cl4], C H2 Cl2'
_chemical_formula_moiety 'C27 H26 P3 +, Al Cl4 -, C H2 Cl2'
_chemical_formula_sum 'C28 H28 Al Cl6 P3'
_chemical_formula_weight 697.09
_chemical_name_systematic
;
1,1,3,3-Tetraphenyl-1,2,3-triphosphenium tetrachloroaluminate dichloromethane
solvate
;
_space_group_IT_number 2
_symmetry_cell_setting triclinic
_symmetry_space_group_name_Hall '-P 1'
_symmetry_space_group_name_H-M 'P -1'
_atom_sites_solution_hydrogens geom
_atom_sites_solution_primary direct
_atom_sites_solution_secondary difmap
_audit_creation_method SHELXL-97
_cell_angle_alpha 72.6450(10)
_cell_angle_beta 78.2070(10)
_cell_angle_gamma 77.3900(10)
_cell_formula_units_Z 2
_cell_length_a 9.44460(10)
_cell_length_b 12.41580(10)
_cell_length_c 15.0802(2)
_cell_measurement_reflns_used 5459
_cell_measurement_temperature 120(2)
_cell_measurement_theta_max 28.266
_cell_measurement_theta_min 2.533
_cell_volume 1628.61(3)
_computing_cell_refinement SMART-NT
_computing_data_collection 'SMART-NT (Bruker, 1998)'
_computing_data_reduction SMART-NT
_computing_molecular_graphics 'SHELXTL (Sheldrick, 1997a)'
_computing_publication_material SHELXTL
_computing_structure_refinement 'SHELXL97 (Sheldrick, 1997b)'
_computing_structure_solution 'SHELXS97 (Sheldrick, 1997b)'
_diffrn_ambient_temperature 120(2)
_diffrn_detector_area_resol_mean 8
_diffrn_measured_fraction_theta_full 0.996
_diffrn_measured_fraction_theta_max 0.996
_diffrn_measurement_device_type 'Bruker SMART CCD 6K area-detector'
_diffrn_measurement_method \w
_diffrn_radiation_monochromator graphite
_diffrn_radiation_source 'fine-focus sealed tube'
_diffrn_radiation_type MoK\a
_diffrn_radiation_wavelength 0.71073
_diffrn_reflns_av_R_equivalents 0.0101
_diffrn_reflns_av_sigmaI/netI 0.0151
_diffrn_reflns_limit_h_max 12
_diffrn_reflns_limit_h_min -11
_diffrn_reflns_limit_k_max 16
_diffrn_reflns_limit_k_min -16
_diffrn_reflns_limit_l_max 17
_diffrn_reflns_limit_l_min -20
_diffrn_reflns_number 15853
_diffrn_reflns_theta_full 28.27
_diffrn_reflns_theta_max 28.27
_diffrn_reflns_theta_min 1.74
_exptl_absorpt_coefficient_mu 0.720
_exptl_absorpt_correction_T_max 0.9513
_exptl_absorpt_correction_T_min 0.8693
_exptl_absorpt_correction_type integration
_exptl_absorpt_process_details '(XPREP/SHELXTL; Sheldrick, 1997a)'
_exptl_crystal_colour colourless
_exptl_crystal_density_diffrn 1.422
_exptl_crystal_density_meas ?
_exptl_crystal_density_method .
_exptl_crystal_description block
_exptl_crystal_F_000 712
_exptl_crystal_size_max 0.2
_exptl_crystal_size_mid 0.11
_exptl_crystal_size_min 0.07
_refine_diff_density_max 1.418
_refine_diff_density_min -0.968
_refine_ls_extinction_method none
_refine_ls_goodness_of_fit_ref 1.032
_refine_ls_hydrogen_treatment constr
_refine_ls_matrix_type full
_refine_ls_number_parameters 343
_refine_ls_number_reflns 8053
_refine_ls_number_restraints 0
_refine_ls_restrained_S_all 1.032
_refine_ls_R_factor_all 0.0323
_refine_ls_R_factor_gt 0.0288
_refine_ls_shift/su_max 0.001
_refine_ls_shift/su_mean 0.000
_refine_ls_structure_factor_coef Fsqd
_refine_ls_weighting_details 'calc w = 1/[\s^2^(Fo^2^)+(0.0359P)^2^+0.9727P] where P = (Fo^2^+2Fc^2^)/3'
_refine_ls_weighting_scheme calc
_refine_ls_wR_factor_gt 0.0727
_refine_ls_wR_factor_ref 0.0753
_reflns_number_gt 7277
_reflns_number_total 8053
_reflns_threshold_expression I>2\s(I)
_cod_data_source_file hg6130.cif
_cod_data_source_block I
_cod_depositor_comments
;
The following automatic conversions were performed:

'_chemical_melting_point' value 'Not measured' was changed to '?' -
the value is undefined or not given.

Automatic conversion script
Id: cif_fix_values 1646 2011-03-28 12:23:43Z adriana 

The following automatic conversions were performed:

'_chemical_melting_point' value 'Not measured' was changed to '?' -
the value is undefined or not given.

Automatic conversion script
Id: cif_fix_values 1715 2011-07-08 13:25:40Z adriana 
;
_cod_database_code 2205084
_cod_database_fobs_code 2205084

loop_
_symmetry_equiv_pos_as_xyz
'x, y, z'
'-x, -y, -z'

loop_
_atom_site_label
_atom_site_fract_x
_atom_site_fract_y
_atom_site_fract_z
_atom_site_U_iso_or_equiv
_atom_site_adp_type
_atom_site_calc_flag
_atom_site_refinement_flags
_atom_site_occupancy
_atom_site_type_symbol
P1 0.56045(4) 0.45930(3) 0.18324(2) 0.01808(7) Uani d . 1 P
P2 0.51313(4) 0.36113(3) 0.32444(2) 0.01560(7) Uani d . 1 P
P3 0.34265(4) 0.55051(3) 0.17372(2) 0.01600(7) Uani d . 1 P
C1 0.25194(15) 0.59411(11) 0.27878(9) 0.0188(2) Uani d . 1 C
H1A 0.3042 0.6505 0.2872 0.023 Uiso calc R 1 H
H1B 0.1507 0.6330 0.2694 0.023 Uiso calc R 1 H
C2 0.24455(14) 0.49574(12) 0.36912(9) 0.0196(2) Uani d . 1 C
H2A 0.2020 0.4352 0.3587 0.023 Uiso calc R 1 H
H2B 0.1781 0.5247 0.4200 0.023 Uiso calc R 1 H
C3 0.39488(14) 0.44310(11) 0.40097(9) 0.0185(2) Uani d . 1 C
H3A 0.3803 0.3925 0.4656 0.022 Uiso calc R 1 H
H3B 0.4439 0.5052 0.4026 0.022 Uiso calc R 1 H
C10 0.36384(15) 0.67999(11) 0.08106(9) 0.0188(2) Uani d . 1 C
C11 0.46202(16) 0.74660(12) 0.08618(10) 0.0247(3) Uani d . 1 C
H11 0.5156 0.7236 0.1375 0.030 Uiso calc R 1 H
C12 0.48110(18) 0.84668(13) 0.01596(11) 0.0300(3) Uani d . 1 C
H12 0.5481 0.8919 0.0192 0.036 Uiso calc R 1 H
C13 0.40217(19) 0.88063(13) -0.05913(11) 0.0301(3) Uani d . 1 C
H13 0.4152 0.9492 -0.1070 0.036 Uiso calc R 1 H
C14 0.30497(19) 0.81480(14) -0.06422(11) 0.0303(3) Uani d . 1 C
H14 0.2513 0.8383 -0.1156 0.036 Uiso calc R 1 H
C15 0.28528(17) 0.71412(13) 0.00569(10) 0.0251(3) Uani d . 1 C
H15 0.2186 0.6689 0.0020 0.030 Uiso calc R 1 H
C21 0.22155(14) 0.47883(11) 0.14163(9) 0.0190(2) Uani d . 1 C
C22 0.27765(16) 0.42033(13) 0.07254(10) 0.0244(3) Uani d . 1 C
H22 0.3771 0.4191 0.0438 0.029 Uiso calc R 1 H
C23 0.18856(19) 0.36406(14) 0.04587(12) 0.0315(3) Uani d . 1 C
H23 0.2261 0.3256 -0.0020 0.038 Uiso calc R 1 H
C24 0.04398(19) 0.36422(16) 0.08953(13) 0.0363(4) Uani d . 1 C
H24 -0.0167 0.3245 0.0722 0.044 Uiso calc R 1 H
C25 -0.01191(18) 0.42155(16) 0.15767(13) 0.0357(4) Uani d . 1 C
H25 -0.1110 0.4212 0.1870 0.043 Uiso calc R 1 H
C26 0.07568(16) 0.48016(13) 0.18395(11) 0.0262(3) Uani d . 1 C
H26 0.0363 0.5207 0.2303 0.031 Uiso calc R 1 H
C31 0.68874(14) 0.31293(11) 0.36512(9) 0.0185(2) Uani d . 1 C
C32 0.75089(16) 0.38556(13) 0.39541(10) 0.0241(3) Uani d . 1 C
H32 0.6991 0.4600 0.3966 0.029 Uiso calc R 1 H
C33 0.88822(17) 0.34893(14) 0.42368(12) 0.0294(3) Uani d . 1 C
H33 0.9298 0.3979 0.4452 0.035 Uiso calc R 1 H
C34 0.96503(18) 0.24101(15) 0.42064(14) 0.0362(4) Uani d . 1 C
H34 1.0589 0.2160 0.4403 0.043 Uiso calc R 1 H
C35 0.90506(19) 0.16953(14) 0.38887(16) 0.0404(4) Uani d . 1 C
H35 0.9586 0.0961 0.3859 0.049 Uiso calc R 1 H
C36 0.76683(17) 0.20506(13) 0.36133(13) 0.0295(3) Uani d . 1 C
H36 0.7257 0.1558 0.3399 0.035 Uiso calc R 1 H
C41 0.43240(14) 0.23518(11) 0.34279(9) 0.0177(2) Uani d . 1 C
C42 0.40349(15) 0.16479(12) 0.43380(10) 0.0212(3) Uani d . 1 C
H42 0.4267 0.1827 0.4856 0.025 Uiso calc R 1 H
C43 0.34060(16) 0.06847(12) 0.44799(11) 0.0242(3) Uani d . 1 C
H43 0.3209 0.0204 0.5097 0.029 Uiso calc R 1 H
C44 0.30660(16) 0.04240(12) 0.37240(11) 0.0264(3) Uani d . 1 C
H44 0.2638 -0.0236 0.3825 0.032 Uiso calc R 1 H
C45 0.33482(17) 0.11221(13) 0.28198(11) 0.0273(3) Uani d . 1 C
H45 0.3107 0.0943 0.2305 0.033 Uiso calc R 1 H
C46 0.39858(16) 0.20850(12) 0.26699(10) 0.0226(3) Uani d . 1 C
H46 0.4190 0.2559 0.2051 0.027 Uiso calc R 1 H
Al1 0.73228(5) 0.77435(3) 0.30260(3) 0.01928(9) Uani d . 1 Al
Cl1 0.72424(5) 0.95008(3) 0.29338(3) 0.03079(9) Uani d . 1 Cl
Cl2 0.81252(5) 0.74412(4) 0.16798(3) 0.03431(9) Uani d . 1 Cl
Cl3 0.87542(4) 0.66723(3) 0.39908(3) 0.02840(8) Uani d . 1 Cl
Cl4 0.51639(4) 0.73263(3) 0.35352(3) 0.02857(8) Uani d . 1 Cl
C1S 0.0779(2) -0.05980(15) 0.13328(14) 0.0401(4) Uani d . 1 C
H1SA -0.0297 -0.0569 0.1489 0.048 Uiso calc R 1 H
H1SB 0.1181 -0.1200 0.0998 0.048 Uiso calc R 1 H
Cl1S 0.11409(6) 0.07262(4) 0.05784(5) 0.06626(18) Uani d . 1 Cl
Cl2S 0.15236(8) -0.09790(4) 0.23782(5) 0.05955(15) Uani d . 1 Cl

loop_
_atom_site_aniso_label
_atom_site_aniso_U_11
_atom_site_aniso_U_22
_atom_site_aniso_U_33
_atom_site_aniso_U_12
_atom_site_aniso_U_13
_atom_site_aniso_U_23
P1 0.01489(15) 0.02038(16) 0.01723(15) -0.00291(12) -0.00128(12) -0.00317(12)
P2 0.01491(15) 0.01548(14) 0.01654(15) -0.00244(11) -0.00321(11) -0.00397(11)
P3 0.01514(15) 0.01713(15) 0.01526(15) -0.00306(11) -0.00257(11) -0.00317(12)
C1 0.0188(6) 0.0186(6) 0.0181(6) -0.0005(5) -0.0025(5) -0.0054(5)
C2 0.0175(6) 0.0220(6) 0.0163(6) -0.0007(5) -0.0005(5) -0.0042(5)
C3 0.0199(6) 0.0188(6) 0.0163(6) -0.0016(5) -0.0030(5) -0.0048(5)
C10 0.0189(6) 0.0181(6) 0.0173(6) -0.0018(5) -0.0022(5) -0.0028(5)
C11 0.0265(7) 0.0218(6) 0.0256(7) -0.0065(5) -0.0069(6) -0.0019(5)
C12 0.0330(8) 0.0223(7) 0.0328(8) -0.0106(6) -0.0039(6) -0.0010(6)
C13 0.0376(8) 0.0218(7) 0.0232(7) -0.0041(6) 0.0001(6) 0.0017(5)
C14 0.0367(8) 0.0290(7) 0.0204(7) -0.0019(6) -0.0080(6) 0.0004(6)
C15 0.0272(7) 0.0258(7) 0.0219(7) -0.0049(6) -0.0079(5) -0.0024(5)
C21 0.0181(6) 0.0196(6) 0.0192(6) -0.0045(5) -0.0053(5) -0.0025(5)
C22 0.0225(7) 0.0283(7) 0.0242(7) -0.0045(5) -0.0045(5) -0.0091(6)
C23 0.0345(8) 0.0338(8) 0.0336(8) -0.0052(6) -0.0123(7) -0.0155(7)
C24 0.0321(8) 0.0397(9) 0.0459(10) -0.0126(7) -0.0164(7) -0.0128(8)
C25 0.0218(7) 0.0480(10) 0.0409(9) -0.0139(7) -0.0041(6) -0.0116(8)
C26 0.0190(6) 0.0335(7) 0.0268(7) -0.0058(6) -0.0029(5) -0.0084(6)
C31 0.0164(6) 0.0194(6) 0.0191(6) -0.0023(5) -0.0040(5) -0.0036(5)
C32 0.0200(6) 0.0266(7) 0.0285(7) -0.0013(5) -0.0053(5) -0.0122(6)
C33 0.0214(7) 0.0386(8) 0.0339(8) -0.0046(6) -0.0082(6) -0.0159(7)
C34 0.0216(7) 0.0386(9) 0.0497(10) 0.0014(6) -0.0161(7) -0.0109(8)
C35 0.0261(8) 0.0251(8) 0.0709(13) 0.0051(6) -0.0182(8) -0.0134(8)
C36 0.0229(7) 0.0211(7) 0.0470(9) -0.0012(5) -0.0100(6) -0.0115(6)
C41 0.0154(6) 0.0162(5) 0.0211(6) -0.0021(4) -0.0029(5) -0.0048(5)
C42 0.0216(6) 0.0209(6) 0.0211(6) -0.0037(5) -0.0042(5) -0.0047(5)
C43 0.0231(7) 0.0196(6) 0.0267(7) -0.0050(5) -0.0022(5) -0.0015(5)
C44 0.0242(7) 0.0201(6) 0.0362(8) -0.0067(5) -0.0040(6) -0.0079(6)
C45 0.0303(7) 0.0268(7) 0.0303(7) -0.0083(6) -0.0079(6) -0.0113(6)
C46 0.0251(7) 0.0223(6) 0.0213(6) -0.0048(5) -0.0045(5) -0.0059(5)
Al1 0.0219(2) 0.01810(18) 0.01827(19) -0.00393(15) -0.00434(15) -0.00416(15)
Cl1 0.0405(2) 0.01926(15) 0.03274(19) -0.00635(14) -0.00286(15) -0.00794(13)
Cl2 0.0443(2) 0.0402(2) 0.02303(17) -0.01149(17) -0.00072(15) -0.01501(15)
Cl3 0.02176(16) 0.03175(18) 0.02578(17) -0.00138(13) -0.00626(13) 0.00072(13)
Cl4 0.02303(16) 0.03265(18) 0.03203(18) -0.00910(14) -0.00684(14) -0.00659(14)
C1S 0.0458(10) 0.0322(8) 0.0433(10) -0.0166(7) 0.0021(8) -0.0100(7)
Cl1S 0.0487(3) 0.0339(2) 0.0981(5) -0.0129(2) -0.0053(3) 0.0098(3)
Cl2S 0.0791(4) 0.0378(2) 0.0722(4) -0.0077(2) -0.0342(3) -0.0163(2)

loop_
_atom_type_symbol
_atom_type_description
_atom_type_scat_dispersion_real
_atom_type_scat_dispersion_imag
_atom_type_scat_source
C C 0.0033 0.0016 'International Tables Vol C Tables 4.2.6.8 and 6.1.1.4'
H H 0.0000 0.0000 'International Tables Vol C Tables 4.2.6.8 and 6.1.1.4'
Al Al 0.0645 0.0514 'International Tables Vol C Tables 4.2.6.8 and 6.1.1.4'
P P 0.1023 0.0942 'International Tables Vol C Tables 4.2.6.8 and 6.1.1.4'
Cl Cl 0.1484 0.1585 'International Tables Vol C Tables 4.2.6.8 and 6.1.1.4'

loop_
_geom_angle_atom_site_label_1
_geom_angle_atom_site_label_2
_geom_angle_atom_site_label_3
_geom_angle
P2 P1 P3 95.579(18)
C31 P2 C41 107.16(6)
C31 P2 C3 107.94(6)
C41 P2 C3 106.01(6)
C31 P2 P1 104.73(5)
C41 P2 P1 116.88(5)
C3 P2 P1 113.68(4)
C21 P3 C10 107.44(6)
C21 P3 C1 108.17(6)
C10 P3 C1 106.83(6)
C21 P3 P1 115.27(5)
C10 P3 P1 104.71(5)
C1 P3 P1 113.86(5)
C2 C1 P3 114.58(9)
C2 C1 H1A 108.6
P3 C1 H1A 108.6
C2 C1 H1B 108.6
P3 C1 H1B 108.6
H1A C1 H1B 107.6
C1 C2 C3 113.29(11)
C1 C2 H2A 108.9
C3 C2 H2A 108.9
C1 C2 H2B 108.9
C3 C2 H2B 108.9
H2A C2 H2B 107.7
C2 C3 P2 112.69(9)
C2 C3 H3A 109.1
P2 C3 H3A 109.1
C2 C3 H3B 109.1
P2 C3 H3B 109.1
H3A C3 H3B 107.8
C15 C10 C11 119.92(13)
C15 C10 P3 121.70(11)
C11 C10 P3 118.38(10)
C12 C11 C10 119.85(14)
C12 C11 H11 120.1
C10 C11 H11 120.1
C11 C12 C13 120.06(14)
C11 C12 H12 120.0
C13 C12 H12 120.0
C14 C13 C12 120.12(14)
C14 C13 H13 119.9
C12 C13 H13 119.9
C13 C14 C15 120.29(14)
C13 C14 H14 119.9
C15 C14 H14 119.9
C10 C15 C14 119.76(14)
C10 C15 H15 120.1
C14 C15 H15 120.1
C26 C21 C22 119.79(13)
C26 C21 P3 121.92(11)
C22 C21 P3 118.28(10)
C23 C22 C21 120.18(14)
C23 C22 H22 119.9
C21 C22 H22 119.9
C22 C23 C24 119.64(15)
C22 C23 H23 120.2
C24 C23 H23 120.2
C25 C24 C23 120.47(15)
C25 C24 H24 119.8
C23 C24 H24 119.8
C24 C25 C26 120.47(15)
C24 C25 H25 119.8
C26 C25 H25 119.8
C25 C26 C21 119.43(14)
C25 C26 H26 120.3
C21 C26 H26 120.3
C36 C31 C32 119.68(13)
C36 C31 P2 119.79(11)
C32 C31 P2 120.44(10)
C33 C32 C31 119.96(13)
C33 C32 H32 120.0
C31 C32 H32 120.0
C34 C33 C32 120.16(14)
C34 C33 H33 119.9
C32 C33 H33 119.9
C35 C34 C33 120.08(14)
C35 C34 H34 120.0
C33 C34 H34 120.0
C34 C35 C36 120.15(15)
C34 C35 H35 119.9
C36 C35 H35 119.9
C35 C36 C31 119.95(14)
C35 C36 H36 120.0
C31 C36 H36 120.0
C46 C41 C42 120.02(12)
C46 C41 P2 120.37(10)
C42 C41 P2 119.61(10)
C43 C42 C41 119.62(13)
C43 C42 H42 120.2
C41 C42 H42 120.2
C44 C43 C42 120.20(13)
C44 C43 H43 119.9
C42 C43 H43 119.9
C43 C44 C45 120.34(13)
C43 C44 H44 119.8
C45 C44 H44 119.8
C44 C45 C46 119.88(14)
C44 C45 H45 120.1
C46 C45 H45 120.1
C41 C46 C45 119.93(13)
C41 C46 H46 120.0
C45 C46 H46 120.0
Cl1 Al1 Cl2 109.61(2)
Cl1 Al1 Cl3 110.55(2)
Cl2 Al1 Cl3 108.60(2)
Cl1 Al1 Cl4 108.87(2)
Cl2 Al1 Cl4 110.98(2)
Cl3 Al1 Cl4 108.22(2)
Cl2S C1S Cl1S 113.64(11)
Cl2S C1S H1SA 108.8
Cl1S C1S H1SA 108.8
Cl2S C1S H1SB 108.8
Cl1S C1S H1SB 108.8
H1SA C1S H1SB 107.7

loop_
_geom_bond_atom_site_label_1
_geom_bond_atom_site_label_2
_geom_bond_distance
P1 P2 2.1259(5)
P1 P3 2.1310(5)
P2 C31 1.8025(13)
P2 C41 1.8109(13)
P2 C3 1.8146(13)
P3 C21 1.8060(14)
P3 C10 1.8063(13)
P3 C1 1.8143(13)
C1 C2 1.5356(18)
C1 H1A 0.9900
C1 H1B 0.9900
C2 C3 1.5362(18)
C2 H2A 0.9900
C2 H2B 0.9900
C3 H3A 0.9900
C3 H3B 0.9900
C10 C15 1.3935(19)
C10 C11 1.3971(19)
C11 C12 1.390(2)
C11 H11 0.9500
C12 C13 1.392(2)
C12 H12 0.9500
C13 C14 1.382(2)
C13 H13 0.9500
C14 C15 1.394(2)
C14 H14 0.9500
C15 H15 0.9500
C21 C26 1.3938(19)
C21 C22 1.3970(19)
C22 C23 1.386(2)
C22 H22 0.9500
C23 C24 1.389(3)
C23 H23 0.9500
C24 C25 1.375(3)
C24 H24 0.9500
C25 C26 1.393(2)
C25 H25 0.9500
C26 H26 0.9500
C31 C36 1.3922(19)
C31 C32 1.3973(19)
C32 C33 1.387(2)
C32 H32 0.9500
C33 C34 1.386(2)
C33 H33 0.9500
C34 C35 1.386(2)
C34 H34 0.9500
C35 C36 1.390(2)
C35 H35 0.9500
C36 H36 0.9500
C41 C46 1.3927(19)
C41 C42 1.3991(19)
C42 C43 1.3908(19)
C42 H42 0.9500
C43 C44 1.387(2)
C43 H43 0.9500
C44 C45 1.389(2)
C44 H44 0.9500
C45 C46 1.393(2)
C45 H45 0.9500
C46 H46 0.9500
Al1 Cl1 2.1299(5)
Al1 Cl2 2.1302(5)
Al1 Cl3 2.1396(5)
Al1 Cl4 2.1446(5)
Cl2S C1S 1.751(2)
C1S Cl1S 1.7564(18)
C1S H1SA 0.9900
C1S H1SB 0.9900

loop_
_geom_hbond_atom_site_label_D
_geom_hbond_atom_site_label_H
_geom_hbond_atom_site_label_A
_geom_hbond_site_symmetry_A
_geom_hbond_distance_DH
_geom_hbond_distance_HA
_geom_hbond_distance_DA
_geom_hbond_angle_DHA
C1 H1A Cl4 . 0.99 2.89 3.8275(14) 158
C3 H3A Cl3 2_666 0.99 2.90 3.6609(14) 134
C3 H3B Cl4 . 0.99 2.90 3.8317(14) 158
C36 H36 Cl1 1_545 0.95 2.85 3.7275(16) 155
C1S H1SA Cl1 1_445 0.99 2.85 3.702(2) 145

loop_
_geom_torsion_atom_site_label_1
_geom_torsion_atom_site_label_2
_geom_torsion_atom_site_label_3
_geom_torsion_atom_site_label_4
_geom_torsion
P3 P1 P2 C31 -160.15(5)
P3 P1 P2 C41 81.48(5)
P3 P1 P2 C3 -42.57(5)
P2 P1 P3 C21 -85.47(5)
P2 P1 P3 C10 156.71(5)
P2 P1 P3 C1 40.39(5)
C21 P3 C1 C2 73.30(11)
C10 P3 C1 C2 -171.31(10)
P1 P3 C1 C2 -56.22(11)
P3 C1 C2 C3 69.03(13)
C1 C2 C3 P2 -70.70(13)
C31 P2 C3 C2 176.15(9)
C41 P2 C3 C2 -69.30(10)
P1 P2 C3 C2 60.45(10)
C21 P3 C10 C15 4.74(14)
C1 P3 C10 C15 -111.14(12)
P1 P3 C10 C15 127.77(11)
C21 P3 C10 C11 -175.25(11)
C1 P3 C10 C11 68.87(12)
P1 P3 C10 C11 -52.21(12)
C15 C10 C11 C12 -0.1(2)
P3 C10 C11 C12 179.91(12)
C10 C11 C12 C13 0.2(2)
C11 C12 C13 C14 -0.2(2)
C12 C13 C14 C15 0.0(2)
C11 C10 C15 C14 -0.1(2)
P3 C10 C15 C14 179.92(12)
C13 C14 C15 C10 0.1(2)
C10 P3 C21 C26 -104.38(12)
C1 P3 C21 C26 10.61(13)
P1 P3 C21 C26 139.34(11)
C10 P3 C21 C22 75.91(12)
C1 P3 C21 C22 -169.10(11)
P1 P3 C21 C22 -40.37(12)
C26 C21 C22 C23 0.2(2)
P3 C21 C22 C23 179.94(12)
C21 C22 C23 C24 -1.3(2)
C22 C23 C24 C25 1.2(3)
C23 C24 C25 C26 -0.1(3)
C24 C25 C26 C21 -1.0(3)
C22 C21 C26 C25 0.9(2)
P3 C21 C26 C25 -178.79(12)
C41 P2 C31 C36 29.28(14)
C3 P2 C31 C36 143.06(12)
P1 P2 C31 C36 -95.50(12)
C41 P2 C31 C32 -154.40(11)
C3 P2 C31 C32 -40.62(13)
P1 P2 C31 C32 80.82(12)
C36 C31 C32 C33 -1.6(2)
P2 C31 C32 C33 -177.89(12)
C31 C32 C33 C34 1.0(2)
C32 C33 C34 C35 0.3(3)
C33 C34 C35 C36 -1.0(3)
C34 C35 C36 C31 0.4(3)
C32 C31 C36 C35 0.9(2)
P2 C31 C36 C35 177.24(14)
C31 P2 C41 C46 -119.56(11)
C3 P2 C41 C46 125.36(11)
P1 P2 C41 C46 -2.51(13)
C31 P2 C41 C42 60.71(12)
C3 P2 C41 C42 -54.37(12)
P1 P2 C41 C42 177.76(9)
C46 C41 C42 C43 -0.2(2)
P2 C41 C42 C43 179.58(11)
C41 C42 C43 C44 -0.1(2)
C42 C43 C44 C45 -0.1(2)
C43 C44 C45 C46 0.5(2)
C42 C41 C46 C45 0.5(2)
P2 C41 C46 C45 -179.20(11)
C44 C45 C46 C41 -0.7(2)
